data_7125320
loop_
_publ_author_name
'Du, Wei'
'Zhu, Zhifeng'
'Bai, Yue-Ling'
'Yang, Zhen'
'Zhu, Shourong'
'Xu, Jiaqiang'
'Xie, Zhaoxiong'
'Fang, Jianhui'

_publ_section_title
;
 An anionic sod-type terbium-MOF with extra-large cavities for effective
 anthocyanin extraction and methyl viologen detection.
;
_journal_issue 47
_journal_name_full 'Chemical communications (Cambridge, England)'
_journal_page_first 5972
_journal_page_last 5975
_journal_paper_doi 10.1039/c8cc02193g
_journal_volume 54
_journal_year 2018
_chemical_formula_moiety 'C9 H4 N2 O5 Tb0.5, 0.25(Cl)'
_chemical_formula_sum 'C9 H6 Cl0.25 N2 O5 Tb0.5'
_chemical_formula_weight 310.48
_space_group_crystal_system cubic
_space_group_IT_number 226
_space_group_name_Hall '-F 4a 2 3'
_space_group_name_H-M_alt 'F m -3 c'
_atom_sites_solution_hydrogens geom
_audit_creation_date 2018-01-23
_audit_creation_method
;
Olex2 1.2
(compiled 2017.08.10 svn.r3458 for OlexSys, GUI svn.r5381)
;
_audit_update_record
;
2018-01-30 deposited with the CCDC.
2018-05-16 downloaded from the CCDC.
;
_cell_angle_alpha 90
_cell_angle_beta 90
_cell_angle_gamma 90
_cell_formula_units_Z 192
_cell_length_a 54.8796(9)
_cell_length_b 54.8796(9)
_cell_length_c 54.8796(9)
_cell_measurement_reflns_used 9897
_cell_measurement_temperature 173(2)
_cell_measurement_theta_max 70.29
_cell_measurement_theta_min 2.28
_cell_volume 165285(5)
_computing_cell_refinement 'SAINT v8.37A (Bruker, 2015)'
_computing_data_reduction 'SAINT v8.37A (Bruker, 2015)'
_computing_molecular_graphics 'Olex2 (Dolomanov et al., 2009)'
_computing_publication_material 'Olex2 (Dolomanov et al., 2009)'
_computing_structure_refinement 'ShelXL (Sheldrick, 2015)'
_diffrn_ambient_temperature 173.01
_diffrn_measured_fraction_theta_full 1.000
_diffrn_measured_fraction_theta_max 1.000
_diffrn_measurement_device_type 'Bruker D8 Venture'
_diffrn_measurement_method '\f and \w scans'
_diffrn_radiation_type CuK\a
_diffrn_radiation_wavelength 1.54178
_diffrn_reflns_av_R_equivalents 0.1414
_diffrn_reflns_av_unetI/netI 0.0333
_diffrn_reflns_Laue_measured_fraction_full 1.000
_diffrn_reflns_Laue_measured_fraction_max 1.000
_diffrn_reflns_limit_h_max 60
_diffrn_reflns_limit_h_min -66
_diffrn_reflns_limit_k_max 66
_diffrn_reflns_limit_k_min -64
_diffrn_reflns_limit_l_max 67
_diffrn_reflns_limit_l_min -63
_diffrn_reflns_number 223713
_diffrn_reflns_point_group_measured_fraction_full 1.000
_diffrn_reflns_point_group_measured_fraction_max 1.000
_diffrn_reflns_theta_full 67.679
_diffrn_reflns_theta_max 70.298
_diffrn_reflns_theta_min 1.610
_diffrn_standards_number 0
_exptl_absorpt_coefficient_mu 5.412
_exptl_absorpt_correction_T_max 0.7533
_exptl_absorpt_correction_T_min 0.3237
_exptl_absorpt_correction_type multi-scan
_exptl_absorpt_process_details
'SADABS-2016/2 (Bruker,2016/2) was used for absorption correction. wR2(int) was 0.1599 before and 0.1097 after correction. The Ratio of minimum to maximum transmission is 0.4297. The \l/2 correction factor is Not present.'
_exptl_crystal_colour colourless
_exptl_crystal_density_diffrn 0.599
_exptl_crystal_description block
_exptl_crystal_F_000 28944
_exptl_crystal_size_max 0.25
_exptl_crystal_size_mid 0.2
_exptl_crystal_size_min 0.15
_refine_diff_density_max 1.739
_refine_diff_density_min -0.532
_refine_diff_density_rms 0.131
_refine_ls_extinction_coef 0.0000097(10)
_refine_ls_extinction_expression Fc^*^=kFc[1+0.001xFc^2^\l^3^/sin(2\q)]^-1/4^
_refine_ls_extinction_method 'SHELXL-2017/1 (Sheldrick 2017)'
_refine_ls_goodness_of_fit_ref 1.131
_refine_ls_hydrogen_treatment constr
_refine_ls_matrix_type full
_refine_ls_number_parameters 159
_refine_ls_number_reflns 6819
_refine_ls_number_restraints 0
_refine_ls_restrained_S_all 1.131
_refine_ls_R_factor_all 0.0767
_refine_ls_R_factor_gt 0.0668
_refine_ls_shift/su_max 0.006
_refine_ls_shift/su_mean 0.001
_refine_ls_structure_factor_coef Fsqd
_refine_ls_weighting_details 'w=1/[\s^2^(Fo^2^)+(0.1477P)^2^+232.0768P] where P=(Fo^2^+2Fc^2^)/3'
_refine_ls_weighting_scheme calc
_refine_ls_wR_factor_gt 0.2059
_refine_ls_wR_factor_ref 0.2182
_reflns_Friedel_coverage 0.000
_reflns_number_gt 5673
_reflns_number_total 6819
_reflns_threshold_expression 'I > 2\s(I)'
_cod_data_source_file c8cc02193g2.cif
_cod_data_source_block cu_d8l17014_0m_sq
_cod_original_cell_volume 165285(8)
_cod_original_sg_symbol_Hall '-F 4c 2 3'
_cod_original_formula_sum 'C9 H6 Cl0.25 N2 O5 Tb0.50'
_cod_database_code 7125320
_shelx_shelxl_version_number 2017/1
_shelx_space_group_comment
;
The symmetry employed for this shelxl refinement is uniquely defined
by the following loop, which should always be used as a source of
symmetry information in preference to the above space-group names.
They are only intended as comments.
;
_shelx_estimated_absorpt_t_max 0.497
_shelx_estimated_absorpt_t_min 0.345
_olex2_refinement_description
;
1. Fixed Uiso
 At 1.2 times of:
  All C(H) groups, All N(H) groups
2.a Aromatic/amide H refined with riding coordinates:
 C7(H7), C5(H5), N1(H1), C3(H3)
;
_olex2_submission_special_instructions 'No special instructions were received'

loop_
_space_group_symop_operation_xyz
'x, y, z'
'-x, -y, z'
'-x, y, -z'
'x, -y, -z'
'z, x, y'
'z, -x, -y'
'-z, -x, y'
'-z, x, -y'
'y, z, x'
'-y, z, -x'
'y, -z, -x'
'-y, -z, x'
'y+1/2, x+1/2, -z+1/2'
'-y+1/2, -x+1/2, -z+1/2'
'y+1/2, -x+1/2, z+1/2'
'-y+1/2, x+1/2, z+1/2'
'x+1/2, z+1/2, -y+1/2'
'-x+1/2, z+1/2, y+1/2'
'-x+1/2, -z+1/2, -y+1/2'
'x+1/2, -z+1/2, y+1/2'
'z+1/2, y+1/2, -x+1/2'
'z+1/2, -y+1/2, x+1/2'
'-z+1/2, y+1/2, x+1/2'
'-z+1/2, -y+1/2, -x+1/2'
'x, y+1/2, z+1/2'
'-x, -y+1/2, z+1/2'
'-x, y+1/2, -z+1/2'
'x, -y+1/2, -z+1/2'
'z, x+1/2, y+1/2'
'z, -x+1/2, -y+1/2'
'-z, -x+1/2, y+1/2'
'-z, x+1/2, -y+1/2'
'y, z+1/2, x+1/2'
'-y, z+1/2, -x+1/2'
'y, -z+1/2, -x+1/2'
'-y, -z+1/2, x+1/2'
'y+1/2, x+1, -z+1'
'-y+1/2, -x+1, -z+1'
'y+1/2, -x+1, z+1'
'-y+1/2, x+1, z+1'
'x+1/2, z+1, -y+1'
'-x+1/2, z+1, y+1'
'-x+1/2, -z+1, -y+1'
'x+1/2, -z+1, y+1'
'z+1/2, y+1, -x+1'
'z+1/2, -y+1, x+1'
'-z+1/2, y+1, x+1'
'-z+1/2, -y+1, -x+1'
'x+1/2, y, z+1/2'
'-x+1/2, -y, z+1/2'
'-x+1/2, y, -z+1/2'
'x+1/2, -y, -z+1/2'
'z+1/2, x, y+1/2'
'z+1/2, -x, -y+1/2'
'-z+1/2, -x, y+1/2'
'-z+1/2, x, -y+1/2'
'y+1/2, z, x+1/2'
'-y+1/2, z, -x+1/2'
'y+1/2, -z, -x+1/2'
'-y+1/2, -z, x+1/2'
'y+1, x+1/2, -z+1'
'-y+1, -x+1/2, -z+1'
'y+1, -x+1/2, z+1'
'-y+1, x+1/2, z+1'
'x+1, z+1/2, -y+1'
'-x+1, z+1/2, y+1'
'-x+1, -z+1/2, -y+1'
'x+1, -z+1/2, y+1'
'z+1, y+1/2, -x+1'
'z+1, -y+1/2, x+1'
'-z+1, y+1/2, x+1'
'-z+1, -y+1/2, -x+1'
'x+1/2, y+1/2, z'
'-x+1/2, -y+1/2, z'
'-x+1/2, y+1/2, -z'
'x+1/2, -y+1/2, -z'
'z+1/2, x+1/2, y'
'z+1/2, -x+1/2, -y'
'-z+1/2, -x+1/2, y'
'-z+1/2, x+1/2, -y'
'y+1/2, z+1/2, x'
'-y+1/2, z+1/2, -x'
'y+1/2, -z+1/2, -x'
'-y+1/2, -z+1/2, x'
'y+1, x+1, -z+1/2'
'-y+1, -x+1, -z+1/2'
'y+1, -x+1, z+1/2'
'-y+1, x+1, z+1/2'
'x+1, z+1, -y+1/2'
'-x+1, z+1, y+1/2'
'-x+1, -z+1, -y+1/2'
'x+1, -z+1, y+1/2'
'z+1, y+1, -x+1/2'
'z+1, -y+1, x+1/2'
'-z+1, y+1, x+1/2'
'-z+1, -y+1, -x+1/2'
'-x, -y, -z'
'x, y, -z'
'x, -y, z'
'-x, y, z'
'-z, -x, -y'
'-z, x, y'
'z, x, -y'
'z, -x, y'
'-y, -z, -x'
'y, -z, x'
'-y, z, x'
'y, z, -x'
'-y-1/2, -x-1/2, z-1/2'
'y-1/2, x-1/2, z-1/2'
'-y-1/2, x-1/2, -z-1/2'
'y-1/2, -x-1/2, -z-1/2'
'-x-1/2, -z-1/2, y-1/2'
'x-1/2, -z-1/2, -y-1/2'
'x-1/2, z-1/2, y-1/2'
'-x-1/2, z-1/2, -y-1/2'
'-z-1/2, -y-1/2, x-1/2'
'-z-1/2, y-1/2, -x-1/2'
'z-1/2, -y-1/2, -x-1/2'
'z-1/2, y-1/2, x-1/2'
'-x, -y+1/2, -z+1/2'
'x, y+1/2, -z+1/2'
'x, -y+1/2, z+1/2'
'-x, y+1/2, z+1/2'
'-z, -x+1/2, -y+1/2'
'-z, x+1/2, y+1/2'
'z, x+1/2, -y+1/2'
'z, -x+1/2, y+1/2'
'-y, -z+1/2, -x+1/2'
'y, -z+1/2, x+1/2'
'-y, z+1/2, x+1/2'
'y, z+1/2, -x+1/2'
'-y-1/2, -x, z'
'y-1/2, x, z'
'-y-1/2, x, -z'
'y-1/2, -x, -z'
'-x-1/2, -z, y'
'x-1/2, -z, -y'
'x-1/2, z, y'
'-x-1/2, z, -y'
'-z-1/2, -y, x'
'-z-1/2, y, -x'
'z-1/2, -y, -x'
'z-1/2, y, x'
'-x+1/2, -y, -z+1/2'
'x+1/2, y, -z+1/2'
'x+1/2, -y, z+1/2'
'-x+1/2, y, z+1/2'
'-z+1/2, -x, -y+1/2'
'-z+1/2, x, y+1/2'
'z+1/2, x, -y+1/2'
'z+1/2, -x, y+1/2'
'-y+1/2, -z, -x+1/2'
'y+1/2, -z, x+1/2'
'-y+1/2, z, x+1/2'
'y+1/2, z, -x+1/2'
'-y, -x-1/2, z'
'y, x-1/2, z'
'-y, x-1/2, -z'
'y, -x-1/2, -z'
'-x, -z-1/2, y'
'x, -z-1/2, -y'
'x, z-1/2, y'
'-x, z-1/2, -y'
'-z, -y-1/2, x'
'-z, y-1/2, -x'
'z, -y-1/2, -x'
'z, y-1/2, x'
'-x+1/2, -y+1/2, -z'
'x+1/2, y+1/2, -z'
'x+1/2, -y+1/2, z'
'-x+1/2, y+1/2, z'
'-z+1/2, -x+1/2, -y'
'-z+1/2, x+1/2, y'
'z+1/2, x+1/2, -y'
'z+1/2, -x+1/2, y'
'-y+1/2, -z+1/2, -x'
'y+1/2, -z+1/2, x'
'-y+1/2, z+1/2, x'
'y+1/2, z+1/2, -x'
'-y, -x, z-1/2'
'y, x, z-1/2'
'-y, x, -z-1/2'
'y, -x, -z-1/2'
'-x, -z, y-1/2'
'x, -z, -y-1/2'
'x, z, y-1/2'
'-x, z, -y-1/2'
'-z, -y, x-1/2'
'-z, y, -x-1/2'
'z, -y, -x-1/2'
'z, y, x-1/2'

loop_
_atom_site_label
_atom_site_type_symbol
_atom_site_fract_x
_atom_site_fract_y
_atom_site_fract_z
_atom_site_U_iso_or_equiv
_atom_site_adp_type
_atom_site_occupancy
_atom_site_site_symmetry_order
_atom_site_calc_flag
_atom_site_refinement_flags_posn
_atom_site_refinement_flags_adp
_atom_site_refinement_flags_occupancy
Tb1 Tb 0.39942(2) 0.500000 0.25405(2) 0.04517(19) Uani 1 2 d S T P
Cl1 Cl 0.500000 0.500000 0.31148(3) 0.0406(4) Uani 1 4 d S T P
O1 O 0.39047(9) 0.53032(7) 0.27963(7) 0.0695(11) Uani 1 1 d . . .
O3 O 0.47007(7) 0.57330(7) 0.26499(6) 0.0554(8) Uani 1 1 d . . .
O6 O 0.35523(13) 0.500000 0.25157(11) 0.0775(18) Uani 1 2 d S T P
O4 O 0.47183(8) 0.61147(9) 0.27782(8) 0.0816(15) Uani 1 1 d . . .
O2 O 0.36707(10) 0.54171(9) 0.31013(10) 0.110(2) Uani 1 1 d . . .
O5 O 0.43520(13) 0.500000 0.27798(10) 0.101(3) Uani 1 2 d S T P
C8 C 0.46153(11) 0.59110(11) 0.27752(9) 0.0623(14) Uani 1 1 d . . .
C7 C 0.42347(11) 0.56753(11) 0.28775(9) 0.0665(16) Uani 1 1 d . . .
H7 H 0.427736 0.555468 0.276092 0.080 Uiso 1 1 calc R . .
C1 C 0.38543(13) 0.54440(11) 0.29671(11) 0.0744(19) Uani 1 1 d . . .
C2 C 0.40191(13) 0.56555(13) 0.30095(12) 0.084(2) Uani 1 1 d . . .
C6 C 0.43857(13) 0.58722(12) 0.29180(11) 0.079(2) Uani 1 1 d . . .
C5 C 0.43266(16) 0.60455(15) 0.30903(14) 0.122(4) Uani 1 1 d . . .
H5 H 0.443229 0.618006 0.311648 0.146 Uiso 1 1 calc R . .
N2 N 0.39402(17) 0.64127(17) 0.37295(18) 0.194(6) Uani 1 1 d . . .
N1 N 0.40801(17) 0.61992(17) 0.34042(17) 0.210(7) Uani 1 1 d . . .
H1 H 0.418650 0.631909 0.340179 0.252 Uiso 1 1 calc R . .
C3 C 0.39618(18) 0.58186(17) 0.31881(17) 0.141(5) Uani 1 1 d . . .
H3 H 0.382133 0.579435 0.328639 0.169 Uiso 1 1 calc R . .
C9 C 0.3910(2) 0.6215(2) 0.3581(2) 0.187(8) Uani 1 1 d . . .
C4 C 0.4113(2) 0.60248(19) 0.32263(19) 0.165(6) Uani 1 1 d . . .

loop_
_atom_site_aniso_label
_atom_site_aniso_U_11
_atom_site_aniso_U_22
_atom_site_aniso_U_33
_atom_site_aniso_U_23
_atom_site_aniso_U_13
_atom_site_aniso_U_12
Tb1 0.0687(3) 0.0376(2) 0.0292(2) 0.000 -0.00766(14) 0.000
Cl1 0.0379(9) 0.0524(10) 0.0315(8) 0.000 0.000 0.000
O1 0.098(3) 0.053(2) 0.057(2) -0.0233(17) 0.023(2) -0.023(2)
O3 0.061(2) 0.065(2) 0.0407(17) -0.0026(14) 0.0060(14) 0.0003(16)
O6 0.073(4) 0.079(4) 0.081(4) 0.000 -0.020(3) 0.000
O4 0.086(3) 0.090(3) 0.069(2) -0.041(2) 0.044(2) -0.041(2)
O2 0.125(4) 0.094(3) 0.111(4) -0.062(3) 0.064(3) -0.069(3)
O5 0.082(4) 0.181(8) 0.042(3) 0.000 -0.028(3) 0.000
C8 0.073(3) 0.078(4) 0.036(2) -0.022(2) 0.017(2) -0.026(3)
C7 0.082(4) 0.076(3) 0.043(2) -0.024(2) 0.025(2) -0.031(3)
C1 0.090(4) 0.068(3) 0.066(3) -0.031(3) 0.029(3) -0.036(3)
C2 0.104(5) 0.082(4) 0.066(3) -0.038(3) 0.044(3) -0.053(4)
C6 0.094(4) 0.086(4) 0.056(3) -0.039(3) 0.042(3) -0.049(4)
C5 0.135(7) 0.125(6) 0.105(5) -0.086(5) 0.092(5) -0.093(5)
N2 0.187(8) 0.188(8) 0.206(9) -0.169(8) 0.166(8) -0.158(7)
N1 0.226(9) 0.200(8) 0.205(8) -0.173(7) 0.190(8) -0.182(8)
C3 0.159(8) 0.139(7) 0.124(6) -0.101(6) 0.105(6) -0.113(7)
C9 0.185(10) 0.189(10) 0.188(10) -0.161(9) 0.152(9) -0.154(9)
C4 0.193(10) 0.153(8) 0.151(8) -0.125(7) 0.141(8) -0.138(8)

loop_
_atom_type_symbol
_atom_type_description
_atom_type_scat_dispersion_real
_atom_type_scat_dispersion_imag
_atom_type_scat_source
C C 0.0181 0.0091 'International Tables Vol C Tables 4.2.6.8 and 6.1.1.4'
H H 0.0000 0.0000 'International Tables Vol C Tables 4.2.6.8 and 6.1.1.4'
Cl Cl 0.3639 0.7018 'International Tables Vol C Tables 4.2.6.8 and 6.1.1.4'
N N 0.0311 0.0180 'International Tables Vol C Tables 4.2.6.8 and 6.1.1.4'
O O 0.0492 0.0322 'International Tables Vol C Tables 4.2.6.8 and 6.1.1.4'
Tb Tb -9.1472 9.1891 'International Tables Vol C Tables 4.2.6.8 and 6.1.1.4'

loop_
_geom_angle_atom_site_label_1
_geom_angle_atom_site_label_2
_geom_angle_atom_site_label_3
_geom_angle
_geom_angle_site_symmetry_1
_geom_angle_site_symmetry_3
O1 Tb1 O1 96.4(2) . 99_565
O1 Tb1 O3 154.22(15) . 183_656
O1 Tb1 O3 84.44(13) 99_565 183_656
O1 Tb1 O3 84.44(13) . 86
O1 Tb1 O3 154.22(15) 99_565 86
O1 Tb1 O6 79.37(15) 99_565 .
O1 Tb1 O6 79.37(15) . .
O1 Tb1 O4 85.62(18) 99_565 183_656
O1 Tb1 O4 151.68(17) 99_565 86
O1 Tb1 O4 85.62(18) . 86
O1 Tb1 O4 151.68(17) . 183_656
O1 Tb1 O5 80.40(17) 99_565 .
O1 Tb1 O5 80.40(17) . .
O1 Tb1 C8 82.35(16) . 86
O1 Tb1 C8 177.93(18) 99_565 86
O1 Tb1 C8 177.93(17) . 183_656
O1 Tb1 C8 82.36(16) 99_565 183_656
O3 Tb1 O3 83.97(17) 86 183_656
O3 Tb1 C8 97.40(16) 86 183_656
O3 Tb1 C8 27.48(14) 86 86
O3 Tb1 C8 27.48(14) 183_656 183_656
O3 Tb1 C8 97.40(16) 183_656 86
O6 Tb1 O3 125.79(12) . 86
O6 Tb1 O3 125.79(12) . 183_656
O6 Tb1 C8 98.74(15) . 86
O6 Tb1 C8 98.74(15) . 183_656
O4 Tb1 O3 105.76(16) 183_656 86
O4 Tb1 O3 105.76(16) 86 183_656
O4 Tb1 O3 54.08(13) 86 86
O4 Tb1 O3 54.08(13) 183_656 183_656
O4 Tb1 O6 73.24(15) 183_656 .
O4 Tb1 O6 73.24(15) 86 .
O4 Tb1 O4 79.8(2) 183_656 86
O4 Tb1 C8 26.74(15) 86 86
O4 Tb1 C8 94.67(17) 86 183_656
O4 Tb1 C8 26.74(15) 183_656 183_656
O4 Tb1 C8 94.67(17) 183_656 86
O5 Tb1 O3 74.32(15) . 183_656
O5 Tb1 O3 74.32(15) . 86
O5 Tb1 O6 149.4(2) . .
O5 Tb1 O4 127.57(14) . 86
O5 Tb1 O4 127.57(14) . 183_656
O5 Tb1 C8 101.00(15) . 183_656
O5 Tb1 C8 101.00(15) . 86
C8 Tb1 C8 98.8(3) 183_656 86
C1 O1 Tb1 169.9(5) . .
C8 O3 Tb1 90.5(3) . 86
C8 O4 Tb1 93.4(3) . 86
O3 C8 Tb1 62.0(3) . 86
O3 C8 C6 118.6(5) . .
O4 C8 Tb1 59.9(3) . 86
O4 C8 O3 121.4(5) . .
O4 C8 C6 119.9(5) . .
C6 C8 Tb1 172.2(5) . 86
C6 C7 C2 119.2(5) . .
O1 C1 O2 123.1(5) . .
O1 C1 C2 117.8(5) . .
O2 C1 C2 119.1(5) . .
C7 C2 C1 119.7(5) . .
C3 C2 C7 121.3(5) . .
C3 C2 C1 118.9(5) . .
C7 C6 C8 122.1(5) . .
C7 C6 C5 120.6(5) . .
C5 C6 C8 117.3(5) . .
C6 C5 C4 120.6(5) . .
C9 N2 C9 113.2(6) 12_665 .
C9 N1 C4 130.3(6) . .
C2 C3 C4 119.6(6) . .
N2 C9 N2 126.4(7) 6_566 .
N2 C9 N1 120.0(6) 6_566 .
N1 C9 N2 113.4(6) . .
C5 C4 C3 118.6(6) . .
N1 C4 C5 115.7(6) . .
N1 C4 C3 125.4(6) . .

loop_
_geom_bond_atom_site_label_1
_geom_bond_atom_site_label_2
_geom_bond_distance
_geom_bond_site_symmetry_2
Tb1 O1 2.232(4) .
Tb1 O1 2.232(3) 99_565
Tb1 O3 2.456(4) 86
Tb1 O3 2.456(4) 183_656
Tb1 O6 2.429(7) .
Tb1 O4 2.409(4) 86
Tb1 O4 2.409(4) 183_656
Tb1 O5 2.362(6) .
Tb1 C8 2.780(5) 86
Tb1 C8 2.780(5) 183_656
O1 C1 1.246(7) .
O3 C8 1.283(6) .
O4 C8 1.253(7) .
O2 C1 1.257(7) .
C8 C6 1.499(7) .
C7 C2 1.391(8) .
C7 C6 1.380(7) .
C1 C2 1.490(7) .
C2 C3 1.364(8) .
C6 C5 1.380(8) .
C5 C4 1.393(9) .
N2 C9 1.309(9) 12_665
N2 C9 1.366(8) .
N1 C9 1.349(8) .
N1 C4 1.379(8) .
C3 C4 1.420(8) .
